data_7240550
loop_
_publ_author_name
'Suslonov, Vitalii V.'
'Eliseeva, Anastasiya A.'
'Novikov, Alexander S.'
'Ivanov, Daniil M.'
'Dubovtsev, Alexey Yu.'
'Bokach, Nadezhda A.'
'Kukushkin, Vadim Yu.'

_publ_section_title
;
 Tetrachloroplatinate(II) Anion as a Square-planar Tecton for Crystal
 Engineering Involving Halogen Bonding
;
_journal_name_full CrystEngComm
_journal_paper_doi 10.1039/D0CE00576B
_journal_year 2020
_chemical_formula_moiety 'C19 H17 I P, C F3 O3 S'
_chemical_formula_sum 'C20 H17 F3 I O3 P S'
_chemical_formula_weight 552.26
_space_group_crystal_system monoclinic
_space_group_IT_number 14
_space_group_name_Hall '-P 2yn'
_space_group_name_H-M_alt 'P 1 21/n 1'
_atom_sites_solution_hydrogens geom
_atom_sites_solution_primary iterative
_audit_creation_date 2020-02-21
_audit_creation_method
;
Olex2 1.2
(compiled 2018.05.29 svn.r3508 for OlexSys, GUI svn.r5506)
;
_audit_update_record
;
2020-03-10 deposited with the CCDC.	2020-05-18 downloaded from the CCDC.
;
_cell_angle_alpha 90
_cell_angle_beta 97.894(2)
_cell_angle_gamma 90
_cell_formula_units_Z 4
_cell_length_a 10.4024(3)
_cell_length_b 15.8557(5)
_cell_length_c 12.7928(4)
_cell_measurement_reflns_used 4274
_cell_measurement_temperature 100(2)
_cell_measurement_theta_max 31.7490
_cell_measurement_theta_min 3.0230
_cell_volume 2090.02(11)
_computing_cell_refinement
;
CrysAlisPro, Agilent Technologies,
Version 1.171.36.32 (release 02-08-2013 CrysAlis171 .NET)
(compiled Aug  2 2013,16:46:58)
;
_computing_data_collection
;
CrysAlisPro, Agilent Technologies,
Version 1.171.36.32 (release 02-08-2013 CrysAlis171 .NET)
(compiled Aug  2 2013,16:46:58)
;
_computing_data_reduction
;
CrysAlisPro, Agilent Technologies,
Version 1.171.36.32 (release 02-08-2013 CrysAlis171 .NET)
(compiled Aug  2 2013,16:46:58)
;
_computing_molecular_graphics 'Olex2 (Dolomanov et al., 2009)'
_computing_publication_material 'Olex2 (Dolomanov et al., 2009)'
_computing_structure_refinement 'ShelXL (Sheldrick, 2015)'
_computing_structure_solution
;
Superflip (Palatinus & Chapuis, 2007;Palatinus & van der Lee, 2008;
Palatinus et al., 2012)
;
_diffrn_ambient_temperature 100(2)
_diffrn_detector_area_resol_mean 16.2096
_diffrn_measured_fraction_theta_full 0.998
_diffrn_measured_fraction_theta_max 0.999
_diffrn_measurement_details
;
#__ type_ start__ end____ width___ exp.time_
  1 omega  -87.00  -15.00   1.0000    1.5000
omega____ theta____ kappa____ phi______ frames
    -      -25.4311  -57.0000  120.0000 72

#__ type_ start__ end____ width___ exp.time_
  2 omega  -96.00  -35.00   1.0000    1.5000
omega____ theta____ kappa____ phi______ frames
    -      -25.4311 -178.0000  150.0000 61

#__ type_ start__ end____ width___ exp.time_
  3 omega  -40.00   52.00   1.0000    1.5000
omega____ theta____ kappa____ phi______ frames
    -       26.5248  -38.0000    0.0000 92

#__ type_ start__ end____ width___ exp.time_
  4 omega    0.00   32.00   1.0000    1.5000
omega____ theta____ kappa____ phi______ frames
    -       26.5248  -38.0000  -90.0000 32
;
_diffrn_measurement_device_type 'Xcalibur, Eos'
_diffrn_measurement_method '\w scans'
_diffrn_orient_matrix_UB_11 0.0205178000
_diffrn_orient_matrix_UB_12 -0.0267505000
_diffrn_orient_matrix_UB_13 -0.0389371000
_diffrn_orient_matrix_UB_21 -0.0615897000
_diffrn_orient_matrix_UB_22 -0.0200783000
_diffrn_orient_matrix_UB_23 -0.0067764000
_diffrn_orient_matrix_UB_31 -0.0230191000
_diffrn_orient_matrix_UB_32 0.0297078000
_diffrn_orient_matrix_UB_33 -0.0395941000
_diffrn_radiation_monochromator graphite
_diffrn_radiation_type MoK\a
_diffrn_radiation_wavelength 0.71073
_diffrn_reflns_av_R_equivalents 0.0244
_diffrn_reflns_av_unetI/netI 0.0351
_diffrn_reflns_Laue_measured_fraction_full 0.998
_diffrn_reflns_Laue_measured_fraction_max 0.999
_diffrn_reflns_limit_h_max 13
_diffrn_reflns_limit_h_min -12
_diffrn_reflns_limit_k_max 20
_diffrn_reflns_limit_k_min -18
_diffrn_reflns_limit_l_max 9
_diffrn_reflns_limit_l_min -16
_diffrn_reflns_number 10364
_diffrn_reflns_point_group_measured_fraction_full 0.998
_diffrn_reflns_point_group_measured_fraction_max 0.999
_diffrn_reflns_theta_full 25.242
_diffrn_reflns_theta_max 27.498
_diffrn_reflns_theta_min 3.003
_diffrn_source 'Enhance (Mo) X-ray Source'
_exptl_absorpt_coefficient_mu 1.754
_exptl_absorpt_correction_T_max 1.00000
_exptl_absorpt_correction_T_min 0.83310
_exptl_absorpt_correction_type multi-scan
_exptl_absorpt_process_details
;
CrysAlisPro, Agilent Technologies,
Version 1.171.36.32 (release 02-08-2013 CrysAlis171 .NET)
(compiled Aug  2 2013,16:46:58)
Empirical absorption correction using spherical harmonics,
 implemented in SCALE3 ABSPACK scaling algorithm.
;
_exptl_crystal_colour 'clear colourless'
_exptl_crystal_colour_lustre clear
_exptl_crystal_colour_primary colourless
_exptl_crystal_density_diffrn 1.755
_exptl_crystal_description prism
_exptl_crystal_F_000 1088
_exptl_crystal_size_max 0.2
_exptl_crystal_size_mid 0.2
_exptl_crystal_size_min 0.15
_refine_diff_density_max 0.439
_refine_diff_density_min -0.551
_refine_diff_density_rms 0.088
_refine_ls_extinction_method none
_refine_ls_goodness_of_fit_ref 1.069
_refine_ls_hydrogen_treatment constr
_refine_ls_matrix_type full
_refine_ls_number_parameters 262
_refine_ls_number_reflns 4806
_refine_ls_number_restraints 0
_refine_ls_restrained_S_all 1.069
_refine_ls_R_factor_all 0.0320
_refine_ls_R_factor_gt 0.0258
_refine_ls_shift/su_max 0.003
_refine_ls_shift/su_mean 0.000
_refine_ls_structure_factor_coef Fsqd
_refine_ls_weighting_details 'w=1/[\s^2^(Fo^2^)+(0.0232P)^2^+0.3655P] where P=(Fo^2^+2Fc^2^)/3'
_refine_ls_weighting_scheme calc
_refine_ls_wR_factor_gt 0.0562
_refine_ls_wR_factor_ref 0.0591
_reflns_Friedel_coverage 0.000
_reflns_number_gt 4172
_reflns_number_total 4806
_reflns_threshold_expression 'I > 2\s(I)'
_cod_data_source_file d0ce00576b2.cif
_cod_data_source_block Ph3PCH2I_OTf
_cod_original_cell_volume 2090.02(10)
_cod_database_code 7240550
_shelx_shelxl_version_number 2014/7
_chemical_oxdiff_formula 'C20 C17 P I F3 S O3'
_shelx_space_group_comment
;
The symmetry employed for this shelxl refinement is uniquely defined
by the following loop, which should always be used as a source of
symmetry information in preference to the above space-group names.
They are only intended as comments.
;
_shelx_estimated_absorpt_t_max 0.779
_shelx_estimated_absorpt_t_min 0.721
_reflns_odcompleteness_completeness 99.84
_reflns_odcompleteness_iscentric 1
_reflns_odcompleteness_theta 30.01
_olex2_refinement_description
;
1. Fixed Uiso
 At 1.2 times of:
  All C(H) groups, All C(H,H) groups
2.a Secondary CH2 refined with riding coordinates:
 C1(H1A,H1B)
2.b Aromatic/amide H refined with riding coordinates:
 C3(H3), C4(H4), C5(H5), C6(H6), C7(H7), C9(H9), C10(H10), C11(H11), C12(H12),
 C13(H13), C15(H15), C16(H16), C17(H17), C18(H18), C19(H19)
;
_olex2_submission_special_instructions 'No special instructions were received'

loop_
_space_group_symop_operation_xyz
'x, y, z'
'-x+1/2, y+1/2, -z+1/2'
'-x, -y, -z'
'x-1/2, -y-1/2, z-1/2'

loop_
_atom_site_label
_atom_site_type_symbol
_atom_site_fract_x
_atom_site_fract_y
_atom_site_fract_z
_atom_site_U_iso_or_equiv
_atom_site_adp_type
_atom_site_occupancy
_atom_site_site_symmetry_order
_atom_site_calc_flag
_atom_site_refinement_flags_posn
_atom_site_refinement_flags_adp
_atom_site_refinement_flags_occupancy
_atom_site_disorder_assembly
_atom_site_disorder_group
I1 I 0.72417(2) 0.71818(2) 0.97788(2) 0.02132(6) Uani 1 1 d . . . . .
P1 P 0.42373(5) 0.70851(3) 0.85889(4) 0.01001(11) Uani 1 1 d . . . . .
C1 C 0.5395(2) 0.65664(14) 0.95516(16) 0.0130(4) Uani 1 1 d . . . . .
H1A H 0.5511 0.5978 0.9323 0.016 Uiso 1 1 calc R . . . .
H1B H 0.5046 0.6547 1.0233 0.016 Uiso 1 1 calc R . . . .
C2 C 0.2700(2) 0.65644(13) 0.86030(16) 0.0116(4) Uani 1 1 d . . . . .
C3 C 0.2606(2) 0.57939(14) 0.91143(16) 0.0138(4) Uani 1 1 d . . . . .
H3 H 0.3364 0.5516 0.9443 0.017 Uiso 1 1 calc R . . . .
C4 C 0.1389(2) 0.54391(14) 0.91361(17) 0.0177(5) Uani 1 1 d . . . . .
H4 H 0.1316 0.4913 0.9478 0.021 Uiso 1 1 calc R . . . .
C5 C 0.0279(2) 0.58467(15) 0.86618(17) 0.0178(5) Uani 1 1 d . . . . .
H5 H -0.0549 0.5602 0.8690 0.021 Uiso 1 1 calc R . . . .
C6 C 0.0373(2) 0.66094(15) 0.81480(17) 0.0170(5) Uani 1 1 d . . . . .
H6 H -0.0389 0.6883 0.7818 0.020 Uiso 1 1 calc R . . . .
C7 C 0.1579(2) 0.69734(14) 0.81159(17) 0.0145(5) Uani 1 1 d . . . . .
H7 H 0.1646 0.7497 0.7766 0.017 Uiso 1 1 calc R . . . .
C8 C 0.4728(2) 0.70044(13) 0.73025(16) 0.0118(4) Uani 1 1 d . . . . .
C9 C 0.4269(2) 0.63304(13) 0.66573(16) 0.0129(4) Uani 1 1 d . . . . .
H9 H 0.3673 0.5939 0.6884 0.015 Uiso 1 1 calc R . . . .
C10 C 0.4693(2) 0.62357(14) 0.56805(17) 0.0149(5) Uani 1 1 d . . . . .
H10 H 0.4388 0.5776 0.5239 0.018 Uiso 1 1 calc R . . . .
C11 C 0.5556(2) 0.68073(15) 0.53456(18) 0.0183(5) Uani 1 1 d . . . . .
H11 H 0.5826 0.6745 0.4670 0.022 Uiso 1 1 calc R . . . .
C12 C 0.6026(2) 0.74721(15) 0.59952(19) 0.0201(5) Uani 1 1 d . . . . .
H12 H 0.6628 0.7859 0.5767 0.024 Uiso 1 1 calc R . . . .
C13 C 0.5620(2) 0.75727(15) 0.69765(18) 0.0167(5) Uani 1 1 d . . . . .
H13 H 0.5945 0.8025 0.7424 0.020 Uiso 1 1 calc R . . . .
C14 C 0.4027(2) 0.81617(13) 0.89643(17) 0.0118(4) Uani 1 1 d . . . . .
C15 C 0.4017(2) 0.83293(14) 1.00348(17) 0.0151(5) Uani 1 1 d . . . . .
H15 H 0.4207 0.7895 1.0545 0.018 Uiso 1 1 calc R . . . .
C16 C 0.3727(2) 0.91387(14) 1.03435(18) 0.0179(5) Uani 1 1 d . . . . .
H16 H 0.3721 0.9258 1.1070 0.021 Uiso 1 1 calc R . . . .
C17 C 0.3449(2) 0.97708(15) 0.96082(19) 0.0191(5) Uani 1 1 d . . . . .
H17 H 0.3246 1.0321 0.9830 0.023 Uiso 1 1 calc R . . . .
C18 C 0.3463(2) 0.96046(15) 0.85445(18) 0.0191(5) Uani 1 1 d . . . . .
H18 H 0.3278 1.0042 0.8039 0.023 Uiso 1 1 calc R . . . .
C19 C 0.3748(2) 0.87973(14) 0.82181(18) 0.0166(5) Uani 1 1 d . . . . .
H19 H 0.3752 0.8681 0.7490 0.020 Uiso 1 1 calc R . . . .
S1A S 0.54205(5) 0.41699(3) 0.77880(4) 0.01335(12) Uani 1 1 d . . . . .
F1A F 0.79206(13) 0.43901(9) 0.83720(11) 0.0239(3) Uani 1 1 d . . . . .
F2A F 0.70110(14) 0.53789(8) 0.73785(11) 0.0260(3) Uani 1 1 d . . . . .
F3A F 0.74012(14) 0.41722(9) 0.67046(11) 0.0271(3) Uani 1 1 d . . . . .
O1A O 0.46298(16) 0.42673(11) 0.67876(13) 0.0229(4) Uani 1 1 d . . . . .
O2A O 0.56769(16) 0.33097(9) 0.81350(13) 0.0194(4) Uani 1 1 d . . . . .
O3A O 0.51213(16) 0.47303(10) 0.86115(12) 0.0203(4) Uani 1 1 d . . . . .
C1A C 0.7012(2) 0.45460(14) 0.75423(17) 0.0159(5) Uani 1 1 d . . . . .

loop_
_atom_site_aniso_label
_atom_site_aniso_U_11
_atom_site_aniso_U_22
_atom_site_aniso_U_33
_atom_site_aniso_U_23
_atom_site_aniso_U_13
_atom_site_aniso_U_12
I1 0.01206(9) 0.02655(10) 0.02383(10) 0.00283(7) -0.00293(6) -0.00427(6)
P1 0.0097(3) 0.0111(3) 0.0092(3) -0.0003(2) 0.0013(2) -0.0011(2)
C1 0.0108(10) 0.0142(11) 0.0132(11) 0.0004(9) -0.0010(8) -0.0026(8)
C2 0.0101(10) 0.0132(10) 0.0119(10) -0.0023(9) 0.0028(8) -0.0023(8)
C3 0.0132(11) 0.0156(11) 0.0124(11) -0.0004(9) 0.0012(8) -0.0002(9)
C4 0.0219(13) 0.0161(11) 0.0154(12) 0.0005(9) 0.0033(9) -0.0058(10)
C5 0.0147(11) 0.0228(12) 0.0167(12) -0.0046(10) 0.0045(9) -0.0065(10)
C6 0.0127(11) 0.0215(12) 0.0162(11) -0.0006(10) 0.0005(8) -0.0003(9)
C7 0.0135(11) 0.0151(11) 0.0147(11) 0.0007(9) 0.0011(8) -0.0019(9)
C8 0.0111(10) 0.0140(10) 0.0101(10) 0.0011(8) 0.0007(8) 0.0004(8)
C9 0.0100(10) 0.0134(11) 0.0145(11) 0.0009(9) -0.0009(8) -0.0014(8)
C10 0.0144(11) 0.0150(11) 0.0142(11) -0.0036(9) -0.0020(8) 0.0025(9)
C11 0.0194(12) 0.0220(12) 0.0140(11) 0.0005(10) 0.0045(9) 0.0034(10)
C12 0.0215(13) 0.0193(12) 0.0212(13) 0.0009(10) 0.0090(10) -0.0041(10)
C13 0.0188(12) 0.0164(11) 0.0154(12) -0.0026(9) 0.0047(9) -0.0046(9)
C14 0.0080(10) 0.0114(10) 0.0160(11) -0.0017(9) 0.0021(8) -0.0019(8)
C15 0.0155(11) 0.0161(11) 0.0141(11) 0.0007(9) 0.0035(8) -0.0011(9)
C16 0.0186(12) 0.0212(12) 0.0147(11) -0.0055(9) 0.0054(9) -0.0011(10)
C17 0.0151(12) 0.0164(11) 0.0267(13) -0.0044(10) 0.0061(9) 0.0001(9)
C18 0.0173(12) 0.0174(12) 0.0223(13) 0.0041(10) 0.0022(9) 0.0028(9)
C19 0.0172(12) 0.0178(11) 0.0150(11) -0.0008(9) 0.0026(9) -0.0012(9)
S1A 0.0149(3) 0.0122(3) 0.0133(3) -0.0013(2) 0.0030(2) -0.0020(2)
F1A 0.0181(7) 0.0244(7) 0.0264(8) 0.0042(6) -0.0068(6) -0.0022(6)
F2A 0.0230(8) 0.0167(7) 0.0388(9) 0.0109(6) 0.0056(6) -0.0029(6)
F3A 0.0253(8) 0.0363(9) 0.0224(7) 0.0001(7) 0.0133(6) 0.0049(7)
O1A 0.0201(9) 0.0263(9) 0.0206(9) -0.0022(7) -0.0035(7) -0.0015(7)
O2A 0.0272(9) 0.0101(8) 0.0219(9) 0.0002(7) 0.0070(7) -0.0021(7)
O3A 0.0268(9) 0.0168(8) 0.0193(9) -0.0033(7) 0.0100(7) 0.0005(7)
C1A 0.0171(11) 0.0147(11) 0.0158(11) 0.0032(9) 0.0016(9) 0.0015(9)

loop_
_atom_type_symbol
_atom_type_description
_atom_type_scat_dispersion_real
_atom_type_scat_dispersion_imag
_atom_type_scat_source
C C 0.0033 0.0016 'International Tables Vol C Tables 4.2.6.8 and 6.1.1.4'
H H 0.0000 0.0000 'International Tables Vol C Tables 4.2.6.8 and 6.1.1.4'
F F 0.0171 0.0103 'International Tables Vol C Tables 4.2.6.8 and 6.1.1.4'
I I -0.4742 1.8119 'International Tables Vol C Tables 4.2.6.8 and 6.1.1.4'
O O 0.0106 0.0060 'International Tables Vol C Tables 4.2.6.8 and 6.1.1.4'
P P 0.1023 0.0942 'International Tables Vol C Tables 4.2.6.8 and 6.1.1.4'
S S 0.1246 0.1234 'International Tables Vol C Tables 4.2.6.8 and 6.1.1.4'

loop_
_geom_angle_atom_site_label_1
_geom_angle_atom_site_label_2
_geom_angle_atom_site_label_3
_geom_angle
_geom_angle_site_symmetry_1
_geom_angle_site_symmetry_3
_geom_angle_publ_flag
C1 P1 C2 107.17(10) . . ?
C8 P1 C1 110.35(10) . . ?
C8 P1 C2 109.95(10) . . ?
C8 P1 C14 111.96(10) . . ?
C14 P1 C1 110.27(10) . . ?
C14 P1 C2 106.96(10) . . ?
P1 C1 I1 112.88(10) . . ?
C3 C2 P1 121.68(17) . . ?
C3 C2 C7 120.3(2) . . ?
C7 C2 P1 117.93(16) . . ?
C4 C3 C2 119.1(2) . . ?
C5 C4 C3 120.6(2) . . ?
C6 C5 C4 120.3(2) . . ?
C5 C6 C7 120.0(2) . . ?
C6 C7 C2 119.6(2) . . ?
C9 C8 P1 118.74(16) . . ?
C9 C8 C13 120.32(19) . . ?
C13 C8 P1 120.81(16) . . ?
C10 C9 C8 119.4(2) . . ?
C11 C10 C9 120.5(2) . . ?
C10 C11 C12 120.1(2) . . ?
C13 C12 C11 120.2(2) . . ?
C12 C13 C8 119.5(2) . . ?
C15 C14 P1 117.45(16) . . ?
C19 C14 P1 121.81(16) . . ?
C19 C14 C15 120.4(2) . . ?
C16 C15 C14 119.1(2) . . ?
C17 C16 C15 120.8(2) . . ?
C16 C17 C18 120.1(2) . . ?
C17 C18 C19 120.0(2) . . ?
C18 C19 C14 119.6(2) . . ?
O1A S1A O2A 115.77(10) . . ?
O1A S1A O3A 115.52(10) . . ?
O1A S1A C1A 103.53(10) . . ?
O2A S1A C1A 103.13(10) . . ?
O3A S1A O2A 113.89(9) . . ?
O3A S1A C1A 102.47(10) . . ?
F1A C1A S1A 111.10(15) . . ?
F2A C1A S1A 111.62(15) . . ?
F2A C1A F1A 106.89(18) . . ?
F3A C1A S1A 112.04(16) . . ?
F3A C1A F1A 107.10(18) . . ?
F3A C1A F2A 107.83(17) . . ?

loop_
_geom_bond_atom_site_label_1
_geom_bond_atom_site_label_2
_geom_bond_distance
_geom_bond_site_symmetry_2
_geom_bond_publ_flag
I1 C1 2.139(2) . ?
P1 C1 1.799(2) . ?
P1 C2 1.802(2) . ?
P1 C8 1.793(2) . ?
P1 C14 1.795(2) . ?
C2 C3 1.396(3) . ?
C2 C7 1.403(3) . ?
C3 C4 1.389(3) . ?
C4 C5 1.388(3) . ?
C5 C6 1.386(3) . ?
C6 C7 1.387(3) . ?
C8 C9 1.394(3) . ?
C8 C13 1.398(3) . ?
C9 C10 1.389(3) . ?
C10 C11 1.384(3) . ?
C11 C12 1.389(3) . ?
C12 C13 1.388(3) . ?
C14 C15 1.396(3) . ?
C14 C19 1.391(3) . ?
C15 C16 1.388(3) . ?
C16 C17 1.378(3) . ?
C17 C18 1.388(3) . ?
C18 C19 1.391(3) . ?
S1A O1A 1.4315(17) . ?
S1A O2A 1.4477(16) . ?
S1A O3A 1.4445(16) . ?
S1A C1A 1.827(2) . ?
F1A C1A 1.344(3) . ?
F2A C1A 1.337(2) . ?
F3A C1A 1.335(2) . ?
